data_4128495
loop_
_publ_author_name
'Hadlington, Terrance J.'
'Szilv\'asi, Tibor'
'Driess, Matthias'

_publ_section_title
;
 Versatile Tautomerization of EH<sub>2</sub>-Substituted Silylenes (E = N,
 P, As) in the Coordination Sphere of Nickel.
;
_journal_issue 7
_journal_name_full 'Journal of the American Chemical Society'
_journal_page_first 3304
_journal_page_last 3314
_journal_paper_doi 10.1021/jacs.9b00159
_journal_volume 141
_journal_year 2019
_chemical_formula_moiety 'C58 H110 N8 Ni Si4'
_chemical_formula_sum 'C58 H110 N8 Ni Si4'
_chemical_formula_weight 1090.60
_space_group_crystal_system monoclinic
_space_group_IT_number 14
_space_group_name_Hall '-P 2yn'
_space_group_name_H-M_alt 'P 1 21/n 1'
_atom_sites_solution_hydrogens mixed
_audit_creation_method SHELXL-2016/6
_cell_angle_alpha 90
_cell_angle_beta 101.5110(10)
_cell_angle_gamma 90
_cell_formula_units_Z 4
_cell_length_a 14.5510(2)
_cell_length_b 16.6693(2)
_cell_length_c 26.9463(3)
_cell_measurement_reflns_used 12193
_cell_measurement_temperature 150(2)
_cell_measurement_theta_max 73.5410
_cell_measurement_theta_min 3.0950
_cell_volume 6404.50(14)
_computing_cell_refinement 'CrysAlisPro 1.171.38.46 (Rigaku OD, 2015)'
_computing_data_collection 'CrysAlisPro 1.171.38.46 (Rigaku OD, 2015)'
_computing_data_reduction 'CrysAlisPro 1.171.38.46 (Rigaku OD, 2015)'
_computing_structure_refinement 'SHELXL-2016/6 (Sheldrick, 2016)'
_diffrn_ambient_temperature 150(2)
_diffrn_detector_area_resol_mean 10.5435
_diffrn_measured_fraction_theta_full 0.999
_diffrn_measured_fraction_theta_max 0.995
_diffrn_measurement_device_type 'SuperNova, Single source at offset, Atlas'
_diffrn_measurement_method '\w scans'
_diffrn_radiation_type CuK\a
_diffrn_radiation_wavelength 1.54184
_diffrn_reflns_av_R_equivalents 0.0258
_diffrn_reflns_av_unetI/netI 0.0320
_diffrn_reflns_Laue_measured_fraction_full 0.999
_diffrn_reflns_Laue_measured_fraction_max 0.995
_diffrn_reflns_limit_h_max 17
_diffrn_reflns_limit_h_min -14
_diffrn_reflns_limit_k_max 20
_diffrn_reflns_limit_k_min -20
_diffrn_reflns_limit_l_max 31
_diffrn_reflns_limit_l_min -32
_diffrn_reflns_number 25490
_diffrn_reflns_point_group_measured_fraction_full 0.999
_diffrn_reflns_point_group_measured_fraction_max 0.995
_diffrn_reflns_theta_full 67.684
_diffrn_reflns_theta_max 69.993
_diffrn_reflns_theta_min 3.135
_diffrn_source 'micro-focus sealed X-ray tube'
_exptl_absorpt_coefficient_mu 1.456
_exptl_absorpt_correction_T_max 1.00000
_exptl_absorpt_correction_T_min 0.40959
_exptl_absorpt_correction_type multi-scan
_exptl_absorpt_process_details
;
CrysAlisPro 1.171.38.46 (Rigaku Oxford Diffraction, 2015)
Empirical absorption correction using spherical harmonics,
 implemented in SCALE3 ABSPACK scaling algorithm.
;
_exptl_crystal_colour orange
_exptl_crystal_density_diffrn 1.131
_exptl_crystal_description block
_exptl_crystal_F_000 2392
_exptl_crystal_size_max 0.260
_exptl_crystal_size_mid 0.146
_exptl_crystal_size_min 0.090
_refine_diff_density_max 0.838
_refine_diff_density_min -0.705
_refine_diff_density_rms 0.054
_refine_ls_extinction_method none
_refine_ls_goodness_of_fit_ref 1.036
_refine_ls_hydrogen_treatment mixed
_refine_ls_matrix_type full
_refine_ls_number_parameters 655
_refine_ls_number_reflns 12073
_refine_ls_number_restraints 2
_refine_ls_restrained_S_all 1.043
_refine_ls_R_factor_all 0.0550
_refine_ls_R_factor_gt 0.0469
_refine_ls_shift/su_max 0.001
_refine_ls_shift/su_mean 0.000
_refine_ls_structure_factor_coef Fsqd
_refine_ls_weighting_details 'w=1/[\s^2^(Fo^2^)+(0.0583P)^2^+5.4352P] where P=(Fo^2^+2Fc^2^)/3'
_refine_ls_weighting_scheme calc
_refine_ls_wR_factor_gt 0.1211
_refine_ls_wR_factor_ref 0.1281
_reflns_Friedel_coverage 0.000
_reflns_number_gt 10397
_reflns_number_total 12073
_reflns_threshold_expression 'I > 2\s(I)'
_cod_data_source_file ja9b00159_si_002.cif
_cod_data_source_block SiNi_Ph3BNH2Li
_cod_original_sg_symbol_H-M 'P 21/n'
_cod_database_code 4128495
_shelx_shelxl_version_number 2016/6
_shelx_space_group_comment
;
The symmetry employed for this shelxl refinement is uniquely defined
by the following loop, which should always be used as a source of
symmetry information in preference to the above space-group names.
They are only intended as comments.
;

loop_
_space_group_symop_operation_xyz
'x, y, z'
'-x+1/2, y+1/2, -z+1/2'
'-x, -y, -z'
'x-1/2, -y-1/2, z-1/2'

loop_
_atom_site_label
_atom_site_type_symbol
_atom_site_fract_x
_atom_site_fract_y
_atom_site_fract_z
_atom_site_U_iso_or_equiv
_atom_site_adp_type
_atom_site_occupancy
_atom_site_site_symmetry_order
_atom_site_calc_flag
_atom_site_refinement_flags_posn
_atom_site_refinement_flags_adp
_atom_site_refinement_flags_occupancy
_atom_site_disorder_assembly
_atom_site_disorder_group
Ni1 Ni 0.96880(2) 0.82213(2) 0.17779(2) 0.02184(10) Uani 1 1 d . . . . .
Si1 Si 0.82954(4) 0.79830(3) 0.20316(2) 0.02299(13) Uani 1 1 d . . . . .
Si2 Si 0.69343(4) 0.93966(4) 0.17061(2) 0.02751(14) Uani 1 1 d . . . . .
Si3 Si 0.97425(4) 0.86907(4) 0.25921(2) 0.02564(13) Uani 1 1 d . . . . .
Si4 Si 1.04234(5) 0.73201(4) 0.33506(2) 0.03113(14) Uani 1 1 d . . . . .
N8 N 0.93583(13) 0.67732(11) 0.10718(7) 0.0280(4) Uani 1 1 d . . . . .
C42 C 0.94129(14) 0.75911(13) 0.11378(8) 0.0240(4) Uani 1 1 d . . . . .
N7 N 0.93437(12) 0.78739(11) 0.06552(6) 0.0261(4) Uani 1 1 d . . . . .
N5 N 1.11095(12) 0.94716(11) 0.15949(7) 0.0257(4) Uani 1 1 d . . . . .
N6 N 1.16667(12) 0.82752(11) 0.16078(7) 0.0270(4) Uani 1 1 d . . . . .
N1 N 0.71742(12) 0.83718(11) 0.17293(7) 0.0239(4) Uani 1 1 d . . . . .
N3 N 1.04922(13) 0.83110(11) 0.31560(6) 0.0278(4) Uani 1 1 d . . . . .
C1 C 0.63902(14) 0.78290(13) 0.16010(9) 0.0273(4) Uani 1 1 d . . . . .
C31 C 1.08851(14) 0.86881(13) 0.16727(7) 0.0241(4) Uani 1 1 d . . . . .
C45 C 0.94245(15) 0.87383(14) 0.05536(8) 0.0286(5) Uani 1 1 d . . . . .
H45 H 0.947014 0.902231 0.088450 0.034 Uiso 1 1 calc R U . . .
C43 C 0.92554(17) 0.72553(15) 0.03025(8) 0.0324(5) Uani 1 1 d . . . . .
C21 C 1.19832(17) 0.89983(16) 0.35163(9) 0.0367(5) Uani 1 1 d . . . . .
C33 C 1.23504(15) 0.87864(15) 0.14892(9) 0.0310(5) Uani 1 1 d . . . . .
C16 C 1.10262(16) 0.88625(14) 0.35156(8) 0.0300(5) Uani 1 1 d . . . . .
C17 C 1.06023(17) 0.92623(15) 0.38746(9) 0.0338(5) Uani 1 1 d . . . . .
C2 C 0.60687(17) 0.75818(15) 0.10958(10) 0.0368(5) Uani 1 1 d . . . . .
C22 C 0.95828(17) 0.91209(16) 0.39136(10) 0.0382(5) Uani 1 1 d . . . . .
H22 H 0.931529 0.871463 0.365134 0.046 Uiso 1 1 calc R U . . .
C32 C 1.20030(15) 0.95344(15) 0.14770(8) 0.0315(5) Uani 1 1 d . . . . .
C39 C 1.17190(19) 0.70360(16) 0.11076(10) 0.0414(6) Uani 1 1 d . . . . .
H39A H 1.117195 0.722399 0.086171 0.062 Uiso 1 1 calc R U . . .
H39B H 1.170411 0.644934 0.112829 0.062 Uiso 1 1 calc R U . . .
H39C H 1.229366 0.720478 0.099945 0.062 Uiso 1 1 calc R U . . .
C34 C 1.04936(16) 1.01489(14) 0.16646(9) 0.0333(5) Uani 1 1 d . . . . .
H34 H 0.993935 0.991335 0.177949 0.040 Uiso 1 1 calc R U . . .
C46 C 0.85602(17) 0.90683(16) 0.01974(9) 0.0393(6) Uani 1 1 d . . . . .
H46A H 0.855880 0.888778 -0.014884 0.059 Uiso 1 1 calc R U . . .
H46B H 0.857234 0.965585 0.020886 0.059 Uiso 1 1 calc R U . . .
H46C H 0.799368 0.887325 0.030330 0.059 Uiso 1 1 calc R U . . .
C37 C 1.16995(16) 0.73937(14) 0.16262(9) 0.0318(5) Uani 1 1 d . . . . .
H37 H 1.110177 0.721126 0.171982 0.038 Uiso 1 1 calc R U . . .
C47 C 1.03278(17) 0.89157(15) 0.03696(9) 0.0356(5) Uani 1 1 d . . . . .
H47A H 1.086102 0.868693 0.060768 0.053 Uiso 1 1 calc R U . . .
H47B H 1.040956 0.949750 0.034875 0.053 Uiso 1 1 calc R U . . .
H47C H 1.029376 0.867694 0.003412 0.053 Uiso 1 1 calc R U . . .
C44 C 0.92694(17) 0.65681(15) 0.05612(9) 0.0342(5) Uani 1 1 d . . . . .
C28 C 1.1359(2) 0.71220(18) 0.39203(10) 0.0490(7) Uani 1 1 d . . . . .
H28A H 1.197600 0.718360 0.383110 0.073 Uiso 1 1 calc R U . . .
H28B H 1.129320 0.657420 0.404048 0.073 Uiso 1 1 calc R U . . .
H28C H 1.129894 0.750429 0.418826 0.073 Uiso 1 1 calc R U . . .
C48 C 0.93234(17) 0.62173(15) 0.14925(9) 0.0353(5) Uani 1 1 d . . . . .
H48 H 0.935859 0.655561 0.180216 0.042 Uiso 1 1 calc R U . . .
C5 C 0.51710(17) 0.70197(16) 0.18445(11) 0.0433(6) Uani 1 1 d . . . . .
H5 H 0.486865 0.681975 0.210066 0.052 Uiso 1 1 calc R U . . .
C4 C 0.48499(17) 0.67864(16) 0.13525(12) 0.0470(7) Uani 1 1 d . . . . .
H4 H 0.432721 0.643585 0.126835 0.056 Uiso 1 1 calc R U . . .
C6 C 0.59295(15) 0.75425(15) 0.19800(9) 0.0338(5) Uani 1 1 d . . . . .
C7 C 0.6539(2) 0.7848(2) 0.06680(10) 0.0525(8) Uani 1 1 d . . . . .
H7 H 0.707859 0.820269 0.081552 0.063 Uiso 1 1 calc R U . . .
C36 C 1.01121(19) 1.06156(16) 0.11804(11) 0.0434(6) Uani 1 1 d . . . . .
H36A H 1.063202 1.087439 0.106053 0.065 Uiso 1 1 calc R U . . .
H36B H 0.967130 1.102546 0.124951 0.065 Uiso 1 1 calc R U . . .
H36C H 0.978777 1.024685 0.092012 0.065 Uiso 1 1 calc R U . . .
C38 C 1.25011(18) 0.70716(17) 0.20343(11) 0.0443(6) Uani 1 1 d . . . . .
H38A H 1.310209 0.718277 0.193653 0.066 Uiso 1 1 calc R U . . .
H38B H 1.242751 0.649128 0.206957 0.066 Uiso 1 1 calc R U . . .
H38C H 1.248663 0.733474 0.235788 0.066 Uiso 1 1 calc R U . . .
C3 C 0.52970(17) 0.70680(17) 0.09815(11) 0.0438(6) Uani 1 1 d . . . . .
H3 H 0.507478 0.690881 0.064014 0.053 Uiso 1 1 calc R U . . .
C15 C 0.56919(18) 0.95772(17) 0.13749(12) 0.0487(7) Uani 1 1 d . . . . .
H15A H 0.558352 0.932669 0.103929 0.073 Uiso 1 1 calc R U . . .
H15B H 0.557844 1.015572 0.133823 0.073 Uiso 1 1 calc R U . . .
H15C H 0.526406 0.934378 0.157410 0.073 Uiso 1 1 calc R U . . .
C13 C 0.7034(2) 0.98887(18) 0.23393(11) 0.0553(8) Uani 1 1 d . . . . .
H13A H 0.666614 0.958569 0.254316 0.083 Uiso 1 1 calc R U . . .
H13B H 0.679439 1.043877 0.229314 0.083 Uiso 1 1 calc R U . . .
H13C H 0.769310 0.989914 0.251302 0.083 Uiso 1 1 calc R U . . .
C30 C 0.9287(2) 0.70295(18) 0.35284(14) 0.0562(8) Uani 1 1 d . . . . .
H30A H 0.916726 0.738182 0.379956 0.084 Uiso 1 1 calc R U . . .
H30B H 0.932461 0.647200 0.364619 0.084 Uiso 1 1 calc R U . . .
H30C H 0.877625 0.708265 0.323240 0.084 Uiso 1 1 calc R U . . .
C10 C 0.62252(18) 0.7783(2) 0.25318(10) 0.0465(7) Uani 1 1 d . . . . .
H10 H 0.677284 0.815468 0.255988 0.056 Uiso 1 1 calc R U . . .
C41 C 1.33135(17) 0.85353(19) 0.14314(12) 0.0484(7) Uani 1 1 d . . . . .
H41A H 1.362952 0.898884 0.130551 0.073 Uiso 1 1 calc R U . . .
H41B H 1.326370 0.808949 0.119046 0.073 Uiso 1 1 calc R U . . .
H41C H 1.367635 0.836359 0.176056 0.073 Uiso 1 1 calc R U . . .
C18 C 1.1137(2) 0.97945(17) 0.42142(10) 0.0442(6) Uani 1 1 d . . . . .
H18 H 1.085183 1.006887 0.445314 0.053 Uiso 1 1 calc R U . . .
C29 C 1.0583(2) 0.66363(17) 0.28272(10) 0.0480(7) Uani 1 1 d . . . . .
H29A H 1.015996 0.679797 0.251317 0.072 Uiso 1 1 calc R U . . .
H29B H 1.044064 0.608453 0.291203 0.072 Uiso 1 1 calc R U . . .
H29C H 1.123387 0.666696 0.278134 0.072 Uiso 1 1 calc R U . . .
C19 C 1.2072(2) 0.99316(19) 0.42110(11) 0.0505(7) Uani 1 1 d . . . . .
H19 H 1.242571 1.029531 0.444557 0.061 Uiso 1 1 calc R U . . .
C14 C 0.7765(2) 0.99188(17) 0.13757(13) 0.0510(7) Uani 1 1 d . . . . .
H14A H 0.840765 0.975179 0.152252 0.077 Uiso 1 1 calc R U . . .
H14B H 0.770697 1.049999 0.141496 0.077 Uiso 1 1 calc R U . . .
H14C H 0.761986 0.978063 0.101498 0.077 Uiso 1 1 calc R U . . .
C40 C 1.24661(19) 1.02954(17) 0.13655(12) 0.0477(7) Uani 1 1 d . . . . .
H40A H 1.260703 1.062526 0.167237 0.072 Uiso 1 1 calc R U . . .
H40B H 1.204523 1.059072 0.109813 0.072 Uiso 1 1 calc R U . . .
H40C H 1.304981 1.016921 0.125293 0.072 Uiso 1 1 calc R U . . .
C49 C 1.0154(2) 0.56407(16) 0.16044(11) 0.0486(7) Uani 1 1 d . . . . .
H49A H 1.012855 0.527348 0.131789 0.073 Uiso 1 1 calc R U . . .
H49B H 1.012697 0.533183 0.191052 0.073 Uiso 1 1 calc R U . . .
H49C H 1.074083 0.594670 0.165647 0.073 Uiso 1 1 calc R U . . .
C25 C 1.24838(17) 0.85905(19) 0.31422(10) 0.0441(6) Uani 1 1 d . . . . .
H25 H 1.203806 0.819776 0.294223 0.053 Uiso 1 1 calc R U . . .
C26 C 1.3356(2) 0.8125(3) 0.34051(12) 0.0720(11) Uani 1 1 d . . . . .
H26A H 1.360725 0.781646 0.315249 0.108 Uiso 1 1 calc R U . . .
H26B H 1.318552 0.775854 0.365626 0.108 Uiso 1 1 calc R U . . .
H26C H 1.383323 0.850321 0.357425 0.108 Uiso 1 1 calc R U . . .
C8 C 0.6918(2) 0.7145(3) 0.04206(13) 0.0690(10) Uani 1 1 d . . . . .
H8A H 0.736680 0.684927 0.067490 0.103 Uiso 1 1 calc R U . . .
H8B H 0.723319 0.733872 0.015450 0.103 Uiso 1 1 calc R U . . .
H8C H 0.640010 0.678882 0.027129 0.103 Uiso 1 1 calc R U . . .
C35 C 1.0962(2) 1.07236(19) 0.20820(13) 0.0554(8) Uani 1 1 d . . . . .
H35A H 1.121745 1.041769 0.238918 0.083 Uiso 1 1 calc R U . . .
H35B H 1.049761 1.110910 0.215448 0.083 Uiso 1 1 calc R U . . .
H35C H 1.147087 1.101195 0.196973 0.083 Uiso 1 1 calc R U . . .
C24 C 0.9519(2) 0.8774(2) 0.44310(12) 0.0629(9) Uani 1 1 d . . . . .
H24A H 0.977961 0.915937 0.469668 0.094 Uiso 1 1 calc R U . . .
H24B H 0.987632 0.827235 0.448576 0.094 Uiso 1 1 calc R U . . .
H24C H 0.886128 0.866803 0.444214 0.094 Uiso 1 1 calc R U . . .
C51 C 0.9098(2) 0.73585(19) -0.02613(9) 0.0495(7) Uani 1 1 d . . . . .
H51A H 0.912150 0.683345 -0.042204 0.074 Uiso 1 1 calc R U . . .
H51B H 0.958824 0.770558 -0.034630 0.074 Uiso 1 1 calc R U . . .
H51C H 0.848287 0.760377 -0.038390 0.074 Uiso 1 1 calc R U . . .
C20 C 1.24818(19) 0.95376(19) 0.38662(10) 0.0472(7) Uani 1 1 d . . . . .
H20 H 1.312478 0.963385 0.386468 0.057 Uiso 1 1 calc R U . . .
C50 C 0.8390(2) 0.5769(2) 0.14165(11) 0.0558(8) Uani 1 1 d . . . . .
H50A H 0.787227 0.615571 0.134823 0.084 Uiso 1 1 calc R U . . .
H50B H 0.835607 0.546448 0.172337 0.084 Uiso 1 1 calc R U . . .
H50C H 0.834208 0.540049 0.112933 0.084 Uiso 1 1 calc R U . . .
C23 C 0.8987(2) 0.9876(2) 0.3809(2) 0.0831(13) Uani 1 1 d . . . . .
H23A H 0.921574 1.027808 0.407020 0.125 Uiso 1 1 calc R U . . .
H23B H 0.833238 0.974613 0.381395 0.125 Uiso 1 1 calc R U . . .
H23C H 0.903049 1.009114 0.347602 0.125 Uiso 1 1 calc R U . . .
C27 C 1.2765(2) 0.9186(2) 0.27733(11) 0.0644(9) Uani 1 1 d . . . . .
H27A H 1.220365 0.945731 0.258625 0.097 Uiso 1 1 calc R U . . .
H27B H 1.307644 0.890141 0.253480 0.097 Uiso 1 1 calc R U . . .
H27C H 1.319479 0.958392 0.296051 0.097 Uiso 1 1 calc R U . . .
C52 C 0.9183(3) 0.57320(18) 0.03530(12) 0.0552(8) Uani 1 1 d . . . . .
H52A H 0.856831 0.551229 0.037590 0.083 Uiso 1 1 calc R U . . .
H52B H 0.967769 0.539521 0.054910 0.083 Uiso 1 1 calc R U . . .
H52C H 0.924708 0.574152 -0.000218 0.083 Uiso 1 1 calc R U . . .
C12 C 0.5441(2) 0.8238(3) 0.27089(13) 0.0791(13) Uani 1 1 d . . . . .
H12A H 0.525284 0.869892 0.248635 0.119 Uiso 1 1 calc R U . . .
H12B H 0.566314 0.842530 0.305680 0.119 Uiso 1 1 calc R U . . .
H12C H 0.490172 0.788068 0.269748 0.119 Uiso 1 1 calc R U . . .
C9 C 0.5886(3) 0.8321(2) 0.02626(14) 0.0800(12) Uani 1 1 d . . . . .
H9A H 0.622945 0.849648 0.000380 0.120 Uiso 1 1 calc R U . . .
H9B H 0.564977 0.879076 0.041619 0.120 Uiso 1 1 calc R U . . .
H9C H 0.535855 0.798046 0.010605 0.120 Uiso 1 1 calc R U . . .
C11 C 0.6544(3) 0.7054(3) 0.28704(15) 0.0888(15) Uani 1 1 d . . . . .
H11A H 0.601226 0.668947 0.286124 0.133 Uiso 1 1 calc R U . . .
H11B H 0.677571 0.723415 0.321917 0.133 Uiso 1 1 calc R U . . .
H11C H 0.704593 0.677370 0.274715 0.133 Uiso 1 1 calc R U . . .
N4 N 0.86133(13) 0.84270(15) 0.26204(7) 0.0396(5) Uani 1 1 d . . . . .
N2A N 0.9819(3) 0.9749(2) 0.27016(12) 0.0365(10) Uani 0.590(6) 1 d D . P A 2
N2 N 0.7992(4) 0.7006(3) 0.2153(2) 0.0360(15) Uani 0.410(6) 1 d . . P A 1
C53 C 0.6390(3) 1.0445(3) -0.00851(18) 0.0892(12) Uiso 1 1 d . . . . .
H53A H 0.684956 1.003316 0.005467 0.134 Uiso 1 1 calc R U . . .
H53B H 0.610758 1.031034 -0.043659 0.134 Uiso 1 1 calc R U . . .
H53C H 0.589870 1.046903 0.011611 0.134 Uiso 1 1 calc R U . . .
C56 C 0.7746(4) 1.2438(3) 0.0271(2) 0.1001(15) Uiso 1 1 d . . . . .
H56A H 0.802656 1.248253 -0.003362 0.120 Uiso 1 1 calc R U . . .
H56B H 0.719123 1.279576 0.021313 0.120 Uiso 1 1 calc R U . . .
C55 C 0.7387(4) 1.1623(3) 0.0273(2) 0.1100(17) Uiso 1 1 d . . . . .
H55A H 0.795407 1.128572 0.037251 0.132 Uiso 1 1 calc R U . . .
H55B H 0.706809 1.160886 0.056534 0.132 Uiso 1 1 calc R U . . .
C54 C 0.6855(6) 1.1221(5) -0.0070(3) 0.170(3) Uiso 1 1 d . . . . .
H54A H 0.721951 1.118222 -0.034205 0.204 Uiso 1 1 calc R U . . .
H54B H 0.633564 1.159735 -0.019956 0.204 Uiso 1 1 calc R U . . .
C58 C 0.8661(4) 1.3624(3) 0.0634(2) 0.1132(17) Uiso 1 1 d . . . . .
H58A H 0.906667 1.368256 0.038666 0.170 Uiso 1 1 calc R U . . .
H58B H 0.900464 1.378767 0.096939 0.170 Uiso 1 1 calc R U . . .
H58C H 0.810435 1.396284 0.053469 0.170 Uiso 1 1 calc R U . . .
C57 C 0.8364(5) 1.2761(4) 0.0652(2) 0.168(3) Uiso 1 1 d . . . . .
H57A H 0.894034 1.243065 0.069742 0.202 Uiso 1 1 calc R U . . .
H57B H 0.810602 1.269451 0.096310 0.202 Uiso 1 1 calc R U . . .
H4A H 0.835333 0.843680 0.287927 0.061(10) Uiso 1 1 d R . . . .
H2D H 0.945033 1.000980 0.253517 0.10(3) Uiso 0.590(6) 1 d DR . P A 2
H2C H 1.011334 0.983470 0.293927 0.041(15) Uiso 0.590(6) 1 d DR . P A 2
H2A H 0.846733 0.676270 0.223417 0.04(2) Uiso 0.410(6) 1 d R . P A 1
H2B H 0.761933 0.678870 0.207017 0.04(3) Uiso 0.410(6) 1 d R . P A 1
H1B H 0.812503 0.731020 0.198777 0.030(13) Uiso 0.590(6) 1 d R . P A 2
H1A H 1.010204 0.933220 0.264467 0.011(12) Uiso 0.410(6) 1 d R . P A 1

loop_
_atom_site_aniso_label
_atom_site_aniso_U_11
_atom_site_aniso_U_22
_atom_site_aniso_U_33
_atom_site_aniso_U_23
_atom_site_aniso_U_13
_atom_site_aniso_U_12
Ni1 0.01862(17) 0.0295(2) 0.01780(17) 0.00214(14) 0.00447(13) -0.00140(14)
Si1 0.0193(3) 0.0272(3) 0.0236(3) 0.0009(2) 0.0069(2) -0.0006(2)
Si2 0.0253(3) 0.0260(3) 0.0306(3) -0.0028(2) 0.0042(2) 0.0004(2)
Si3 0.0262(3) 0.0300(3) 0.0195(3) 0.0023(2) 0.0015(2) -0.0014(2)
Si4 0.0376(3) 0.0318(3) 0.0237(3) 0.0040(2) 0.0055(2) 0.0043(3)
N8 0.0294(9) 0.0291(10) 0.0250(9) 0.0004(7) 0.0043(7) -0.0032(8)
C42 0.0189(9) 0.0309(11) 0.0225(10) 0.0036(8) 0.0051(8) -0.0011(8)
N7 0.0284(9) 0.0306(10) 0.0198(8) 0.0017(7) 0.0059(7) -0.0011(7)
N5 0.0228(8) 0.0290(9) 0.0252(9) -0.0002(7) 0.0045(7) -0.0023(7)
N6 0.0205(8) 0.0334(10) 0.0281(9) 0.0041(8) 0.0075(7) -0.0005(7)
N1 0.0197(8) 0.0246(9) 0.0280(9) -0.0011(7) 0.0063(7) -0.0020(7)
N3 0.0288(9) 0.0325(10) 0.0202(8) 0.0023(7) 0.0005(7) -0.0014(8)
C1 0.0212(10) 0.0259(11) 0.0347(11) 0.0005(9) 0.0054(8) -0.0009(8)
C31 0.0211(9) 0.0318(11) 0.0188(9) 0.0020(8) 0.0028(7) 0.0014(8)
C45 0.0328(11) 0.0310(12) 0.0222(10) 0.0059(9) 0.0057(9) 0.0007(9)
C43 0.0368(12) 0.0378(13) 0.0230(11) -0.0045(9) 0.0071(9) -0.0012(10)
C21 0.0311(12) 0.0489(15) 0.0280(11) 0.0023(10) 0.0007(9) -0.0045(11)
C33 0.0213(10) 0.0416(13) 0.0312(11) 0.0007(10) 0.0077(9) -0.0047(9)
C16 0.0308(11) 0.0336(12) 0.0230(10) 0.0063(9) -0.0009(8) -0.0002(9)
C17 0.0348(12) 0.0355(12) 0.0283(11) 0.0018(10) -0.0002(9) 0.0030(10)
C2 0.0305(12) 0.0383(13) 0.0414(13) -0.0083(11) 0.0063(10) -0.0074(10)
C22 0.0355(12) 0.0386(13) 0.0401(13) -0.0045(11) 0.0064(10) 0.0051(10)
C32 0.0248(10) 0.0409(13) 0.0289(11) 0.0018(10) 0.0053(9) -0.0088(10)
C39 0.0404(14) 0.0398(14) 0.0456(14) -0.0015(11) 0.0122(11) 0.0054(11)
C34 0.0312(11) 0.0308(12) 0.0372(12) -0.0044(10) 0.0050(10) 0.0009(9)
C46 0.0389(13) 0.0463(15) 0.0314(12) 0.0116(11) 0.0037(10) 0.0056(11)
C37 0.0259(11) 0.0330(12) 0.0370(12) 0.0067(10) 0.0073(9) 0.0048(9)
C47 0.0383(13) 0.0406(13) 0.0295(12) 0.0081(10) 0.0103(10) -0.0032(11)
C44 0.0359(12) 0.0382(13) 0.0288(11) -0.0071(10) 0.0074(9) -0.0036(10)
C28 0.0688(19) 0.0466(15) 0.0266(12) 0.0061(11) -0.0020(12) 0.0146(14)
C48 0.0388(13) 0.0336(12) 0.0316(12) 0.0068(10) 0.0026(10) -0.0068(10)
C5 0.0271(12) 0.0428(14) 0.0617(17) 0.0128(13) 0.0131(11) -0.0042(11)
C4 0.0253(12) 0.0389(14) 0.076(2) -0.0053(13) 0.0078(12) -0.0094(10)
C6 0.0227(10) 0.0372(13) 0.0420(13) 0.0084(10) 0.0080(9) -0.0009(9)
C7 0.0511(16) 0.073(2) 0.0336(14) -0.0179(14) 0.0101(12) -0.0292(15)
C36 0.0439(14) 0.0332(13) 0.0515(16) 0.0083(11) 0.0061(12) 0.0022(11)
C38 0.0342(13) 0.0483(15) 0.0488(15) 0.0134(13) 0.0047(11) 0.0100(11)
C3 0.0308(12) 0.0450(15) 0.0532(16) -0.0154(12) 0.0023(11) -0.0098(11)
C15 0.0331(13) 0.0372(14) 0.0703(19) -0.0074(13) -0.0030(12) 0.0077(11)
C13 0.073(2) 0.0453(16) 0.0456(16) -0.0144(13) 0.0064(14) 0.0142(15)
C30 0.0607(18) 0.0384(15) 0.076(2) 0.0143(14) 0.0293(16) 0.0004(13)
C10 0.0281(12) 0.075(2) 0.0383(14) 0.0109(13) 0.0105(10) -0.0075(12)
C41 0.0254(12) 0.0606(18) 0.0631(18) 0.0071(14) 0.0178(12) -0.0007(12)
C18 0.0467(15) 0.0444(15) 0.0378(14) -0.0074(12) 0.0000(11) 0.0010(12)
C29 0.0674(18) 0.0418(15) 0.0318(13) -0.0007(11) 0.0022(12) 0.0077(13)
C19 0.0485(16) 0.0562(17) 0.0403(14) -0.0097(13) -0.0066(12) -0.0111(13)
C14 0.0481(16) 0.0374(14) 0.070(2) 0.0114(14) 0.0186(14) -0.0025(12)
C40 0.0381(14) 0.0465(16) 0.0599(17) 0.0044(13) 0.0130(12) -0.0142(12)
C49 0.0610(17) 0.0307(13) 0.0495(16) 0.0070(12) 0.0000(13) 0.0027(12)
C25 0.0293(12) 0.0692(19) 0.0335(13) -0.0021(13) 0.0056(10) -0.0069(12)
C26 0.0565(19) 0.120(3) 0.0452(17) 0.0202(19) 0.0234(15) 0.030(2)
C8 0.0449(17) 0.111(3) 0.0527(18) 0.0072(19) 0.0144(14) 0.0308(19)
C35 0.0495(16) 0.0493(17) 0.0640(19) -0.0270(15) 0.0034(14) 0.0004(13)
C24 0.0607(19) 0.089(3) 0.0447(17) -0.0087(16) 0.0237(15) -0.0044(18)
C51 0.0681(19) 0.0569(18) 0.0234(12) -0.0056(11) 0.0091(12) -0.0053(15)
C20 0.0340(13) 0.0629(18) 0.0411(14) -0.0029(13) -0.0014(11) -0.0127(13)
C50 0.0608(18) 0.0596(19) 0.0450(16) 0.0104(14) 0.0055(13) -0.0297(15)
C23 0.0438(18) 0.0483(19) 0.151(4) -0.006(2) 0.005(2) 0.0122(15)
C27 0.068(2) 0.093(3) 0.0329(15) 0.0098(16) 0.0124(14) -0.0093(19)
C52 0.078(2) 0.0419(16) 0.0470(16) -0.0150(13) 0.0156(15) -0.0067(15)
C12 0.0384(16) 0.156(4) 0.0486(18) -0.023(2) 0.0232(14) -0.006(2)
C9 0.134(4) 0.058(2) 0.059(2) 0.0047(17) 0.045(2) 0.021(2)
C11 0.073(2) 0.112(3) 0.070(2) 0.052(2) -0.0127(19) -0.030(2)
N4 0.0235(9) 0.0724(16) 0.0238(9) -0.0079(10) 0.0070(7) 0.0025(10)
N2A 0.050(2) 0.034(2) 0.0225(18) -0.0013(14) -0.0003(16) 0.0036(16)
N2 0.023(3) 0.032(3) 0.057(3) 0.013(2) 0.019(2) 0.002(2)

loop_
_atom_type_symbol
_atom_type_description
_atom_type_scat_dispersion_real
_atom_type_scat_dispersion_imag
_atom_type_scat_source
C C 0.0181 0.0091 'International Tables Vol C Tables 4.2.6.8 and 6.1.1.4'
H H 0.0000 0.0000 'International Tables Vol C Tables 4.2.6.8 and 6.1.1.4'
N N 0.0311 0.0180 'International Tables Vol C Tables 4.2.6.8 and 6.1.1.4'
Si Si 0.2541 0.3302 'International Tables Vol C Tables 4.2.6.8 and 6.1.1.4'
Ni Ni -3.0029 0.5091 'International Tables Vol C Tables 4.2.6.8 and 6.1.1.4'

loop_
_geom_angle_atom_site_label_1
_geom_angle_atom_site_label_2
_geom_angle_atom_site_label_3
_geom_angle
C31 Ni1 C42 96.54(8)
C31 Ni1 Si1 164.54(7)
C42 Ni1 Si1 97.45(6)
C31 Ni1 Si3 97.94(6)
C42 Ni1 Si3 164.17(6)
Si1 Ni1 Si3 69.03(2)
N4 Si1 N2 105.1(2)
N4 Si1 N1 108.36(9)
N2 Si1 N1 100.51(18)
N4 Si1 Ni1 96.24(7)
N2 Si1 Ni1 119.37(16)
N1 Si1 Ni1 125.35(6)
N1 Si2 C14 109.40(11)
N1 Si2 C13 114.74(12)
C14 Si2 C13 107.00(16)
N1 Si2 C15 110.00(11)
C14 Si2 C15 110.80(14)
C13 Si2 C15 104.80(14)
N4 Si3 N2A 105.88(15)
N4 Si3 N3 107.26(10)
N2A Si3 N3 101.56(13)
N4 Si3 Ni1 95.94(7)
N2A Si3 Ni1 118.61(11)
N3 Si3 Ni1 125.57(7)
N3 Si4 C29 109.20(11)
N3 Si4 C28 109.81(12)
C29 Si4 C28 109.47(13)
N3 Si4 C30 115.38(12)
C29 Si4 C30 106.57(15)
C28 Si4 C30 106.24(15)
C42 N8 C44 111.18(18)
C42 N8 C48 122.29(19)
C44 N8 C48 126.4(2)
N7 C42 N8 103.14(18)
N7 C42 Ni1 127.27(16)
N8 C42 Ni1 129.18(15)
C42 N7 C43 111.92(19)
C42 N7 C45 121.30(18)
C43 N7 C45 126.65(18)
C31 N5 C32 111.41(18)
C31 N5 C34 122.63(18)
C32 N5 C34 125.83(19)
C31 N6 C33 111.74(18)
C31 N6 C37 121.32(18)
C33 N6 C37 126.76(18)
C1 N1 Si2 117.58(14)
C1 N1 Si1 119.10(14)
Si2 N1 Si1 121.89(10)
C16 N3 Si4 117.20(14)
C16 N3 Si3 119.79(15)
Si4 N3 Si3 121.74(11)
C2 C1 C6 119.0(2)
C2 C1 N1 120.6(2)
C6 C1 N1 120.4(2)
N6 C31 N5 103.28(17)
N6 C31 Ni1 126.69(16)
N5 C31 Ni1 129.72(15)
N7 C45 C47 110.84(19)
N7 C45 C46 112.51(19)
C47 C45 C46 112.47(18)
C44 C43 N7 106.79(19)
C44 C43 C51 127.5(2)
N7 C43 C51 125.6(2)
C20 C21 C16 118.9(2)
C20 C21 C25 118.9(2)
C16 C21 C25 122.1(2)
C32 C33 N6 106.90(19)
C32 C33 C41 127.7(2)
N6 C33 C41 125.2(2)
C21 C16 C17 119.3(2)
C21 C16 N3 120.1(2)
C17 C16 N3 120.6(2)
C18 C17 C16 119.1(2)
C18 C17 C22 118.4(2)
C16 C17 C22 122.5(2)
C3 C2 C1 119.3(2)
C3 C2 C7 118.4(2)
C1 C2 C7 122.3(2)
C23 C22 C17 112.6(2)
C23 C22 C24 110.2(3)
C17 C22 C24 111.0(2)
C33 C32 N5 106.65(19)
C33 C32 C40 127.6(2)
N5 C32 C40 125.8(2)
N5 C34 C36 114.1(2)
N5 C34 C35 112.3(2)
C36 C34 C35 110.0(2)
N6 C37 C39 111.5(2)
N6 C37 C38 112.9(2)
C39 C37 C38 111.7(2)
C43 C44 N8 107.0(2)
C43 C44 C52 127.6(2)
N8 C44 C52 125.5(2)
N8 C48 C49 113.6(2)
N8 C48 C50 111.8(2)
C49 C48 C50 111.5(2)
C4 C5 C6 121.9(2)
C5 C4 C3 119.0(2)
C5 C6 C1 119.1(2)
C5 C6 C10 118.4(2)
C1 C6 C10 122.5(2)
C8 C7 C9 108.5(2)
C8 C7 C2 111.6(3)
C9 C7 C2 112.7(3)
C4 C3 C2 121.6(3)
C6 C10 C12 110.8(2)
C6 C10 C11 111.5(3)
C12 C10 C11 111.3(3)
C19 C18 C17 121.5(3)
C20 C19 C18 119.2(3)
C21 C25 C27 111.7(3)
C21 C25 C26 112.5(2)
C27 C25 C26 109.1(2)
C19 C20 C21 121.9(3)
Si3 N4 Si1 98.74(10)
C57 C56 C55 124.0(6)
C54 C55 C56 130.9(7)
C55 C54 C53 134.4(8)
C56 C57 C58 120.9(5)

loop_
_geom_bond_atom_site_label_1
_geom_bond_atom_site_label_2
_geom_bond_distance
Ni1 C31 1.979(2)
Ni1 C42 1.991(2)
Ni1 Si1 2.2988(6)
Ni1 Si3 2.3158(6)
Si1 N4 1.728(2)
Si1 N2 1.736(5)
Si1 N1 1.7929(18)
Si2 N1 1.7422(18)
Si2 C14 1.855(3)
Si2 C13 1.873(3)
Si2 C15 1.874(3)
Si3 N4 1.717(2)
Si3 N2A 1.789(3)
Si3 N3 1.7994(18)
Si4 N3 1.742(2)
Si4 C29 1.864(3)
Si4 C28 1.867(3)
Si4 C30 1.874(3)
N8 C42 1.375(3)
N8 C44 1.399(3)
N8 C48 1.473(3)
C42 N7 1.368(3)
N7 C43 1.391(3)
N7 C45 1.476(3)
N5 C31 1.372(3)
N5 C32 1.403(3)
N5 C34 1.477(3)
N6 C31 1.370(3)
N6 C33 1.395(3)
N6 C37 1.471(3)
N1 C1 1.443(3)
N3 C16 1.445(3)
C1 C2 1.410(3)
C1 C6 1.412(3)
C45 C47 1.523(3)
C45 C46 1.524(3)
C43 C44 1.339(3)
C43 C51 1.501(3)
C21 C20 1.397(4)
C21 C16 1.410(3)
C21 C25 1.517(4)
C33 C32 1.343(3)
C33 C41 1.500(3)
C16 C17 1.414(3)
C17 C18 1.395(4)
C17 C22 1.526(3)
C2 C3 1.397(3)
C2 C7 1.519(4)
C22 C23 1.523(4)
C22 C24 1.529(4)
C32 C40 1.495(3)
C39 C37 1.525(3)
C34 C36 1.525(3)
C34 C35 1.530(3)
C37 C38 1.532(3)
C44 C52 1.498(4)
C48 C49 1.527(4)
C48 C50 1.528(3)
C5 C4 1.371(4)
C5 C6 1.396(3)
C4 C3 1.379(4)
C6 C10 1.517(4)
C7 C8 1.507(5)
C7 C9 1.517(5)
C10 C12 1.524(4)
C10 C11 1.535(5)
C18 C19 1.380(4)
C19 C20 1.369(4)
C25 C27 1.518(4)
C25 C26 1.535(4)
C53 C54 1.457(9)
C56 C57 1.337(7)
C56 C55 1.456(7)
C55 C54 1.272(9)
C58 C57 1.505(8)
